data_4305928
loop_
_publ_author_name
'Christopher J. Adams'
'Natalie Fey'
'Zo\"e A. Harrison'
'Igor V. Sazanovich'
'Michael Towrie'
'Julia A. Weinstein'

_publ_section_title
;
Photophysical Properties of Platinum(II)-Acetylide Complexes: the Effect
of a Strongly Electron-Accepting Diimine Ligand on Excited-State Structure
;
_journal_name_full 'Inorganic Chemistry'
_journal_page_first 8242
_journal_page_last 8257
_journal_paper_doi 10.1021/ic800850h
_journal_volume 47
_journal_year 2008
_chemical_formula_sum 'C48 H40 Cl6 N2 Pt'
_chemical_formula_weight 1052.6
_chemical_name_systematic
; 
 ? 
;
_space_group_IT_number 2
_symmetry_cell_setting triclinic
_symmetry_space_group_name_Hall '-P 1'
_symmetry_space_group_name_H-M 'P -1'
_atom_sites_solution_hydrogens geom
_atom_sites_solution_primary direct
_atom_sites_solution_secondary difmap
_audit_creation_method SHELXL-97
_cell_angle_alpha 98.690(7)
_cell_angle_beta 98.500(6)
_cell_angle_gamma 102.440(7)
_cell_formula_units_Z 2
_cell_length_a 9.855(9)
_cell_length_b 10.455(8)
_cell_length_c 23.113(13)
_cell_measurement_temperature 173(2)
_cell_volume 2258(3)
_computing_cell_refinement 'Bruker SMART'
_computing_data_collection 'Bruker SMART'
_computing_data_reduction 'Bruker SAINT'
_computing_molecular_graphics 'Bruker SHELXTL'
_computing_publication_material 'Bruker SHELXTL'
_computing_structure_refinement 'SHELXL-97 (Sheldrick, 1997)'
_computing_structure_solution 'SHELXS-97 (Sheldrick, 1990)'
_diffrn_ambient_temperature 173(2)
_diffrn_measured_fraction_theta_full 0.975
_diffrn_measured_fraction_theta_max 0.975
_diffrn_measurement_device_type 'CCD area detector'
_diffrn_measurement_method 'omega scans with narrow frames'
_diffrn_radiation_monochromator graphite
_diffrn_radiation_source 'fine-focus sealed tube'
_diffrn_radiation_type MoK\a
_diffrn_radiation_wavelength 0.71073
_diffrn_reflns_av_R_equivalents 0.0838
_diffrn_reflns_av_sigmaI/netI 0.1664
_diffrn_reflns_limit_h_max 12
_diffrn_reflns_limit_h_min -12
_diffrn_reflns_limit_k_max 13
_diffrn_reflns_limit_k_min -13
_diffrn_reflns_limit_l_max 30
_diffrn_reflns_limit_l_min -28
_diffrn_reflns_number 18561
_diffrn_reflns_theta_full 27.64
_diffrn_reflns_theta_max 27.64
_diffrn_reflns_theta_min 2.03
_diffrn_standards_decay_% 0
_exptl_absorpt_coefficient_mu 3.497
_exptl_absorpt_correction_T_max 1
_exptl_absorpt_correction_T_min 0.7
_exptl_absorpt_correction_type multi-scan
_exptl_absorpt_process_details SADABS
_exptl_crystal_colour 'Dark red'
_exptl_crystal_density_diffrn 1.548
_exptl_crystal_density_meas ?
_exptl_crystal_density_method .
_exptl_crystal_description Needle
_exptl_crystal_F_000 1044
_exptl_crystal_size_max 0.4
_exptl_crystal_size_mid 0.03
_exptl_crystal_size_min 0.03
_refine_diff_density_max 5.636
_refine_diff_density_min -2.124
_refine_diff_density_rms 0.240
_refine_ls_extinction_method none
_refine_ls_goodness_of_fit_ref 1.022
_refine_ls_hydrogen_treatment constr
_refine_ls_matrix_type full
_refine_ls_number_parameters 520
_refine_ls_number_reflns 10268
_refine_ls_number_restraints 0
_refine_ls_restrained_S_all 1.022
_refine_ls_R_factor_all 0.1299
_refine_ls_R_factor_gt 0.0794
_refine_ls_shift/su_max 0.000
_refine_ls_shift/su_mean 0.000
_refine_ls_structure_factor_coef Fsqd
_refine_ls_weighting_details 'calc w=1/[\s^2^(Fo^2^)+(0.0838P)^2^+0.0000P] where P=(Fo^2^+2Fc^2^)/3'
_refine_ls_weighting_scheme calc
_refine_ls_wR_factor_gt 0.1642
_refine_ls_wR_factor_ref 0.1875
_reflns_number_gt 6924
_reflns_number_total 10268
_reflns_threshold_expression >2sigma(I)
_cod_data_source_file ic800850h-file002_1.cif
_cod_data_source_block 6.2CDCl3
_cod_depositor_comments
;
The following automatic conversions were performed:
'_symmetry_cell_setting' value 'Triclinic' changed to 'triclinic'
according to '/home/saulius/struct/CIF-dictionaries/cif_core.dic'
dictionary named 'cif_core.dic' version 2.4.1 from 2010-06-29.

Automatic conversion script
Id: cif_fix_enum 1527 2010-12-29 10:47:43Z saulius 
;
_cod_original_formula_sum 'C48 H40 Cl6 N2 Pt1'
_cod_database_code 4305928

loop_
_symmetry_equiv_pos_as_xyz
'x, y, z'
'-x, -y, -z'

loop_
_atom_site_label
_atom_site_type_symbol
_atom_site_fract_x
_atom_site_fract_y
_atom_site_fract_z
_atom_site_U_iso_or_equiv
_atom_site_adp_type
_atom_site_occupancy
_atom_site_symmetry_multiplicity
_atom_site_calc_flag
_atom_site_refinement_flags
_atom_site_disorder_assembly
_atom_site_disorder_group
Pt1 Pt 0.25078(4) 0.49455(4) 0.255578(16) 0.02145(14) Uani 1 1 d . . .
N1 N 0.3537(9) 0.5876(8) 0.1945(3) 0.0265(19) Uani 1 1 d . . .
N2 N 0.4057(9) 0.6476(8) 0.3129(3) 0.0254(19) Uani 1 1 d . . .
C1 C 0.4836(9) 0.7205(9) 0.2833(5) 0.024(2) Uani 1 1 d . . .
C2 C 0.6057(11) 0.8359(10) 0.3032(4) 0.027(2) Uani 1 1 d . . .
C3 C 0.6812(10) 0.9118(10) 0.3562(5) 0.032(2) Uani 1 1 d . . .
H3A H 0.6599 0.8912 0.3930 0.039 Uiso 1 1 calc R . .
C4 C 0.7919(11) 1.0220(10) 0.3548(5) 0.035(3) Uani 1 1 d . . .
H4A H 0.8440 1.0755 0.3916 0.042 Uiso 1 1 calc R . .
C5 C 0.8278(12) 1.0554(10) 0.3028(5) 0.035(3) Uani 1 1 d . . .
H5A H 0.9032 1.1304 0.3041 0.042 Uiso 1 1 calc R . .
C6 C 0.7544(10) 0.9801(9) 0.2492(4) 0.026(2) Uani 1 1 d . . .
C7 C 0.7770(13) 0.9982(11) 0.1901(5) 0.041(3) Uani 1 1 d . . .
H7A H 0.8520 1.0687 0.1861 0.049 Uiso 1 1 calc R . .
C8 C 0.6926(12) 0.9158(11) 0.1396(5) 0.039(3) Uani 1 1 d . . .
H8A H 0.7092 0.9327 0.1017 0.047 Uiso 1 1 calc R . .
C9 C 0.5820(12) 0.8069(11) 0.1424(5) 0.040(3) Uani 1 1 d . . .
H9A H 0.5249 0.7516 0.1070 0.048 Uiso 1 1 calc R . .
C10 C 0.5587(11) 0.7826(9) 0.1971(4) 0.026(2) Uani 1 1 d . . .
C11 C 0.4585(11) 0.6854(9) 0.2185(5) 0.029(2) Uani 1 1 d . . .
C12 C 0.6425(10) 0.8711(9) 0.2510(4) 0.021(2) Uani 1 1 d . . .
C13 C 0.3191(10) 0.5466(10) 0.1301(4) 0.026(2) Uani 1 1 d . . .
C14 C 0.3829(11) 0.4538(10) 0.1044(5) 0.030(2) Uani 1 1 d . . .
C15 C 0.4846(13) 0.3963(12) 0.1421(5) 0.044(3) Uani 1 1 d . . .
H15A H 0.4453 0.3730 0.1767 0.065 Uiso 1 1 calc R . .
H15B H 0.5753 0.4624 0.1556 0.065 Uiso 1 1 calc R . .
H15C H 0.4991 0.3161 0.1183 0.065 Uiso 1 1 calc R . .
C16 C 0.3497(12) 0.4165(11) 0.0418(5) 0.037(3) Uani 1 1 d . . .
H16A H 0.3931 0.3537 0.0224 0.045 Uiso 1 1 calc R . .
C17 C 0.2559(12) 0.4691(11) 0.0080(5) 0.036(3) Uani 1 1 d . . .
C18 C 0.2254(16) 0.4249(15) -0.0587(5) 0.062(4) Uani 1 1 d . . .
H18A H 0.1617 0.4742 -0.0767 0.093 Uiso 1 1 calc R . .
H18B H 0.1806 0.3291 -0.0690 0.093 Uiso 1 1 calc R . .
H18C H 0.3141 0.4426 -0.0738 0.093 Uiso 1 1 calc R . .
C19 C 0.1944(12) 0.5593(11) 0.0355(5) 0.038(3) Uani 1 1 d . . .
H19A H 0.1303 0.5956 0.0120 0.045 Uiso 1 1 calc R . .
C20 C 0.2223(12) 0.6009(11) 0.0977(5) 0.034(3) Uani 1 1 d . . .
C21 C 0.1558(15) 0.7020(13) 0.1282(6) 0.054(4) Uani 1 1 d . . .
H21A H 0.2297 0.7732 0.1549 0.080 Uiso 1 1 calc R . .
H21B H 0.0898 0.6588 0.1512 0.080 Uiso 1 1 calc R . .
H21C H 0.1045 0.7401 0.0982 0.080 Uiso 1 1 calc R . .
C22 C 0.4166(10) 0.6872(9) 0.3770(4) 0.024(2) Uani 1 1 d . . .
C23 C 0.3497(11) 0.7837(9) 0.3961(5) 0.028(2) Uani 1 1 d . . .
C24 C 0.2698(14) 0.8486(12) 0.3530(5) 0.047(3) Uani 1 1 d . . .
H24A H 0.2032 0.7794 0.3223 0.070 Uiso 1 1 calc R . .
H24B H 0.3366 0.9047 0.3343 0.070 Uiso 1 1 calc R . .
H24C H 0.2175 0.9037 0.3745 0.070 Uiso 1 1 calc R . .
C25 C 0.3636(12) 0.8244(10) 0.4571(5) 0.034(3) Uani 1 1 d . . .
H25A H 0.3199 0.8923 0.4714 0.041 Uiso 1 1 calc R . .
C26 C 0.4407(12) 0.7680(11) 0.4986(4) 0.034(3) Uani 1 1 d . . .
C27 C 0.4492(14) 0.8146(12) 0.5635(5) 0.045(3) Uani 1 1 d . . .
H27A H 0.5228 0.7826 0.5863 0.068 Uiso 1 1 calc R . .
H27B H 0.3579 0.7796 0.5744 0.068 Uiso 1 1 calc R . .
H27C H 0.4724 0.9124 0.5725 0.068 Uiso 1 1 calc R . .
C28 C 0.5026(12) 0.6703(11) 0.4765(4) 0.034(3) Uani 1 1 d . . .
H28A H 0.5547 0.6315 0.5040 0.041 Uiso 1 1 calc R . .
C29 C 0.4927(10) 0.6242(10) 0.4148(5) 0.026(2) Uani 1 1 d . . .
C30 C 0.5616(13) 0.5209(11) 0.3917(5) 0.039(3) Uani 1 1 d . . .
H30A H 0.6264 0.5565 0.3665 0.058 Uiso 1 1 calc R . .
H30B H 0.4896 0.4434 0.3682 0.058 Uiso 1 1 calc R . .
H30C H 0.6148 0.4939 0.4251 0.058 Uiso 1 1 calc R . .
C31 C 0.1760(11) 0.4110(10) 0.3175(4) 0.028(2) Uani 1 1 d . . .
C32 C 0.1403(11) 0.3640(10) 0.3596(5) 0.032(2) Uani 1 1 d . . .
C33 C 0.1012(11) 0.3059(10) 0.4093(5) 0.031(3) Uani 1 1 d . . .
C34 C 0.1577(13) 0.2037(11) 0.4272(6) 0.045(3) Uani 1 1 d . . .
H34A H 0.2197 0.1684 0.4051 0.054 Uiso 1 1 calc R . .
C35 C 0.1249(16) 0.1540(14) 0.4758(6) 0.059(4) Uani 1 1 d . . .
H35A H 0.1679 0.0872 0.4882 0.071 Uiso 1 1 calc R . .
C36 C 0.0313(16) 0.1981(13) 0.5072(5) 0.056(4) Uani 1 1 d . . .
H36A H 0.0075 0.1594 0.5401 0.067 Uiso 1 1 calc R . .
C37 C -0.0296(16) 0.3002(12) 0.4911(5) 0.057(4) Uani 1 1 d . . .
H37A H -0.0936 0.3326 0.5130 0.068 Uiso 1 1 calc R . .
C38 C 0.0062(13) 0.3514(11) 0.4429(5) 0.046(3) Uani 1 1 d . . .
H38A H -0.0344 0.4206 0.4315 0.055 Uiso 1 1 calc R . .
C39 C 0.1063(10) 0.3721(10) 0.1934(4) 0.026(2) Uani 1 1 d . . .
C40 C 0.0187(12) 0.3094(10) 0.1518(5) 0.033(3) Uani 1 1 d . . .
C41 C -0.0828(12) 0.2373(10) 0.0983(5) 0.032(3) Uani 1 1 d . . .
C42 C -0.0387(13) 0.1764(12) 0.0498(5) 0.043(3) Uani 1 1 d . . .
H42A H 0.0593 0.1819 0.0511 0.052 Uiso 1 1 calc R . .
C43 C -0.1356(16) 0.1071(13) -0.0010(6) 0.056(4) Uani 1 1 d . . .
H43A H -0.1048 0.0632 -0.0339 0.067 Uiso 1 1 calc R . .
C44 C -0.2777(14) 0.1027(12) -0.0031(6) 0.049(3) Uani 1 1 d . . .
H44A H -0.3444 0.0560 -0.0378 0.059 Uiso 1 1 calc R . .
C45 C -0.3232(14) 0.1640(13) 0.0436(6) 0.051(3) Uani 1 1 d . . .
H45A H -0.4209 0.1608 0.0412 0.061 Uiso 1 1 calc R . .
C46 C -0.2269(12) 0.2317(11) 0.0951(5) 0.037(3) Uani 1 1 d . . .
H46A H -0.2591 0.2741 0.1279 0.044 Uiso 1 1 calc R . .
Cl1 Cl -0.0838(4) 0.6294(4) 0.34885(15) 0.0686(11) Uani 1 1 d . . .
Cl2 Cl -0.2494(4) 0.3904(4) 0.26893(15) 0.0587(9) Uani 1 1 d . . .
Cl3 Cl -0.1457(4) 0.6291(4) 0.22350(17) 0.0713(11) Uani 1 1 d . . .
C100 C -0.1111(13) 0.5320(13) 0.2775(5) 0.043(3) Uani 1 1 d . . .
H10A H -0.0228 0.5026 0.2724 0.052 Uiso 1 1 calc R . .
Cl4 Cl 0.2811(9) 0.0752(5) 0.1521(2) 0.144(3) Uani 1 1 d . . .
Cl5 Cl 0.4317(5) 0.1461(5) 0.2727(2) 0.0910(15) Uani 1 1 d . . .
Cl6 Cl 0.1379(4) 0.0117(4) 0.2447(2) 0.0780(12) Uani 1 1 d . . .
C200 C 0.2703(15) 0.1273(13) 0.2261(6) 0.056(4) Uani 1 1 d . . .
H20A H 0.2447 0.2153 0.2302 0.067 Uiso 1 1 calc R . .

loop_
_atom_site_aniso_label
_atom_site_aniso_U_11
_atom_site_aniso_U_22
_atom_site_aniso_U_33
_atom_site_aniso_U_23
_atom_site_aniso_U_13
_atom_site_aniso_U_12
Pt1 0.0236(2) 0.0221(2) 0.0157(2) 0.00202(14) 0.00245(14) 0.00113(14)
N1 0.032(5) 0.031(5) 0.013(4) 0.000(4) 0.005(3) 0.003(4)
N2 0.032(5) 0.020(4) 0.019(4) -0.002(3) 0.003(4) -0.001(4)
C1 0.014(5) 0.011(4) 0.048(7) 0.009(4) 0.013(4) 0.002(4)
C2 0.032(6) 0.025(5) 0.020(5) -0.004(4) 0.005(4) 0.005(4)
C3 0.024(5) 0.030(6) 0.037(6) 0.001(5) 0.006(5) -0.002(4)
C4 0.027(6) 0.030(6) 0.038(7) -0.004(5) 0.006(5) -0.004(5)
C5 0.032(6) 0.021(5) 0.052(8) 0.004(5) 0.018(5) 0.002(5)
C6 0.024(5) 0.028(6) 0.028(6) 0.009(5) 0.007(4) 0.008(4)
C7 0.047(7) 0.027(6) 0.041(7) 0.004(5) 0.015(6) -0.007(5)
C8 0.035(6) 0.045(7) 0.033(6) 0.013(5) 0.011(5) -0.007(5)
C9 0.039(7) 0.039(7) 0.039(7) 0.010(5) 0.007(5) 0.004(5)
C10 0.030(6) 0.026(5) 0.024(5) 0.009(4) 0.011(4) 0.004(4)
C11 0.026(6) 0.014(5) 0.049(7) 0.004(5) 0.012(5) 0.011(4)
C12 0.022(5) 0.028(5) 0.016(5) -0.002(4) -0.001(4) 0.018(4)
C13 0.024(5) 0.027(5) 0.022(5) 0.004(4) 0.001(4) -0.002(4)
C14 0.030(6) 0.033(6) 0.031(6) 0.013(5) 0.009(5) 0.007(5)
C15 0.055(8) 0.057(8) 0.026(6) 0.002(6) 0.007(5) 0.033(7)
C16 0.050(7) 0.039(6) 0.021(6) 0.000(5) 0.011(5) 0.005(6)
C17 0.039(7) 0.036(6) 0.026(6) 0.007(5) 0.001(5) -0.004(5)
C18 0.070(10) 0.080(10) 0.024(7) 0.000(7) 0.007(6) 0.000(8)
C19 0.034(6) 0.039(7) 0.037(7) 0.008(5) 0.000(5) 0.008(5)
C20 0.040(7) 0.036(6) 0.022(6) 0.000(5) 0.006(5) 0.006(5)
C21 0.070(9) 0.062(9) 0.040(8) 0.006(6) 0.011(7) 0.044(8)
C22 0.026(5) 0.017(5) 0.028(6) 0.000(4) 0.008(4) 0.003(4)
C23 0.027(5) 0.021(5) 0.034(6) 0.002(4) 0.015(5) 0.000(4)
C24 0.061(9) 0.043(7) 0.037(7) 0.003(6) 0.011(6) 0.015(6)
C25 0.044(7) 0.031(6) 0.033(6) 0.004(5) 0.019(5) 0.011(5)
C26 0.051(7) 0.034(6) 0.018(5) 0.003(5) 0.014(5) 0.011(5)
C27 0.073(9) 0.040(7) 0.025(6) -0.006(5) 0.022(6) 0.018(6)
C28 0.042(7) 0.038(6) 0.019(5) 0.011(5) 0.000(5) 0.002(5)
C29 0.018(5) 0.029(5) 0.032(6) 0.006(4) 0.005(4) 0.009(4)
C30 0.052(7) 0.038(6) 0.032(6) 0.008(5) 0.009(5) 0.019(6)
C31 0.032(6) 0.030(6) 0.011(5) -0.004(4) -0.004(4) -0.004(5)
C32 0.027(6) 0.035(6) 0.024(6) 0.003(5) -0.002(4) -0.004(5)
C33 0.024(5) 0.026(5) 0.030(6) 0.005(5) -0.004(4) -0.013(4)
C34 0.040(7) 0.038(7) 0.050(8) 0.010(6) 0.000(6) 0.001(6)
C35 0.067(10) 0.054(9) 0.045(9) 0.019(7) -0.010(7) 0.000(7)
C36 0.082(11) 0.046(8) 0.021(6) 0.009(6) 0.001(6) -0.018(7)
C37 0.083(10) 0.038(7) 0.035(7) -0.012(6) 0.027(7) -0.016(7)
C38 0.059(8) 0.027(6) 0.039(7) -0.004(5) 0.016(6) -0.013(6)
C39 0.022(5) 0.035(6) 0.019(5) 0.005(4) 0.011(4) 0.001(4)
C40 0.042(7) 0.027(6) 0.023(6) 0.001(5) 0.009(5) -0.003(5)
C41 0.041(7) 0.023(5) 0.029(6) 0.006(4) -0.002(5) 0.005(5)
C42 0.045(7) 0.048(7) 0.031(7) -0.002(6) 0.001(5) 0.011(6)
C43 0.076(10) 0.047(8) 0.036(7) -0.007(6) -0.003(7) 0.015(7)
C44 0.047(8) 0.046(7) 0.035(7) 0.000(6) -0.018(6) -0.004(6)
C45 0.042(8) 0.057(8) 0.047(8) 0.008(7) -0.003(6) 0.005(6)
C46 0.040(7) 0.037(6) 0.031(6) -0.001(5) 0.006(5) 0.011(5)
Cl1 0.066(2) 0.080(3) 0.044(2) -0.0115(18) 0.0088(17) 0.002(2)
Cl2 0.058(2) 0.060(2) 0.051(2) -0.0003(16) 0.0033(16) 0.0110(17)
Cl3 0.074(3) 0.087(3) 0.061(2) 0.032(2) 0.0065(19) 0.030(2)
C100 0.042(7) 0.067(8) 0.026(6) 0.004(6) 0.007(5) 0.027(6)
Cl4 0.283(9) 0.072(3) 0.047(3) -0.009(2) 0.044(4) -0.017(4)
Cl5 0.063(3) 0.100(3) 0.100(3) 0.048(3) -0.013(2) -0.002(2)
Cl6 0.054(2) 0.074(3) 0.109(3) 0.028(2) 0.001(2) 0.023(2)
C200 0.078(10) 0.041(7) 0.045(8) -0.004(6) -0.012(7) 0.031(7)

loop_
_atom_type_symbol
_atom_type_description
_atom_type_scat_dispersion_real
_atom_type_scat_dispersion_imag
_atom_type_scat_source
C C 0.0033 0.0016 'International Tables Vol C Tables 4.2.6.8 and 6.1.1.4'
H H 0.0000 0.0000 'International Tables Vol C Tables 4.2.6.8 and 6.1.1.4'
Cl Cl 0.1484 0.1585 'International Tables Vol C Tables 4.2.6.8 and 6.1.1.4'
N N 0.0061 0.0033 'International Tables Vol C Tables 4.2.6.8 and 6.1.1.4'
Pt Pt -1.7033 8.3905 'International Tables Vol C Tables 4.2.6.8 and 6.1.1.4'

loop_
_geom_angle_atom_site_label_1
_geom_angle_atom_site_label_2
_geom_angle_atom_site_label_3
_geom_angle
_geom_angle_site_symmetry_1
_geom_angle_site_symmetry_3
_geom_angle_publ_flag
C31 Pt1 C39 92.0(4) . . ?
C31 Pt1 N2 96.2(3) . . ?
C39 Pt1 N2 170.7(3) . . ?
C31 Pt1 N1 173.6(4) . . ?
C39 Pt1 N1 93.2(3) . . ?
N2 Pt1 N1 79.0(3) . . ?
C11 N1 C13 119.8(8) . . ?
C11 N1 Pt1 114.2(7) . . ?
C13 N1 Pt1 125.9(6) . . ?
C1 N2 C22 121.3(8) . . ?
C1 N2 Pt1 111.3(7) . . ?
C22 N2 Pt1 126.7(6) . . ?
N2 C1 C11 119.5(9) . . ?
N2 C1 C2 131.6(10) . . ?
C11 C1 C2 108.8(8) . . ?
C3 C2 C12 118.1(9) . . ?
C3 C2 C1 137.1(10) . . ?
C12 C2 C1 104.8(8) . . ?
C2 C3 C4 118.2(10) . . ?
C5 C4 C3 123.2(10) . . ?
C6 C5 C4 119.7(10) . . ?
C5 C6 C12 116.7(9) . . ?
C5 C6 C7 127.8(10) . . ?
C12 C6 C7 115.5(9) . . ?
C8 C7 C6 121.6(10) . . ?
C7 C8 C9 122.0(10) . . ?
C10 C9 C8 118.8(10) . . ?
C9 C10 C12 120.2(9) . . ?
C9 C10 C11 135.4(10) . . ?
C12 C10 C11 104.3(8) . . ?
N1 C11 C10 135.9(10) . . ?
N1 C11 C1 115.9(9) . . ?
C10 C11 C1 108.0(8) . . ?
C2 C12 C6 124.2(8) . . ?
C2 C12 C10 114.0(9) . . ?
C6 C12 C10 121.8(8) . . ?
C14 C13 C20 123.5(10) . . ?
C14 C13 N1 117.6(9) . . ?
C20 C13 N1 118.9(9) . . ?
C13 C14 C16 116.9(10) . . ?
C13 C14 C15 121.0(10) . . ?
C16 C14 C15 122.1(10) . . ?
C17 C16 C14 121.5(11) . . ?
C19 C17 C16 119.4(10) . . ?
C19 C17 C18 121.9(11) . . ?
C16 C17 C18 118.7(12) . . ?
C17 C19 C20 122.1(11) . . ?
C13 C20 C19 116.6(10) . . ?
C13 C20 C21 121.2(10) . . ?
C19 C20 C21 122.2(10) . . ?
C23 C22 C29 124.3(10) . . ?
C23 C22 N2 117.4(9) . . ?
C29 C22 N2 118.3(9) . . ?
C22 C23 C25 117.4(10) . . ?
C22 C23 C24 121.8(10) . . ?
C25 C23 C24 120.7(10) . . ?
C23 C25 C26 122.0(10) . . ?
C28 C26 C25 117.6(9) . . ?
C28 C26 C27 123.2(10) . . ?
C25 C26 C27 119.2(10) . . ?
C26 C28 C29 123.3(10) . . ?
C22 C29 C28 115.3(9) . . ?
C22 C29 C30 121.9(9) . . ?
C28 C29 C30 122.7(9) . . ?
C32 C31 Pt1 174.4(9) . . ?
C31 C32 C33 178.2(13) . . ?
C34 C33 C38 116.9(10) . . ?
C34 C33 C32 121.4(11) . . ?
C38 C33 C32 121.7(10) . . ?
C35 C34 C33 120.7(13) . . ?
C34 C35 C36 121.4(13) . . ?
C35 C36 C37 120.4(12) . . ?
C38 C37 C36 117.7(13) . . ?
C37 C38 C33 122.8(13) . . ?
C40 C39 Pt1 172.1(9) . . ?
C39 C40 C41 176.2(11) . . ?
C42 C41 C46 119.0(10) . . ?
C42 C41 C40 120.8(11) . . ?
C46 C41 C40 120.2(11) . . ?
C41 C42 C43 120.8(12) . . ?
C44 C43 C42 119.1(13) . . ?
C45 C44 C43 121.1(11) . . ?
C44 C45 C46 120.1(12) . . ?
C45 C46 C41 119.9(11) . . ?
Cl2 C100 Cl1 110.5(7) . . ?
Cl2 C100 Cl3 111.2(6) . . ?
Cl1 C100 Cl3 109.4(7) . . ?
Cl6 C200 Cl5 111.2(7) . . ?
Cl6 C200 Cl4 108.5(7) . . ?
Cl5 C200 Cl4 110.8(9) . . ?

loop_
_geom_bond_atom_site_label_1
_geom_bond_atom_site_label_2
_geom_bond_distance
_geom_bond_site_symmetry_2
_geom_bond_publ_flag
Pt1 C31 1.941(10) . ?
Pt1 C39 1.946(10) . ?
Pt1 N2 2.087(8) . ?
Pt1 N1 2.092(8) . ?
N1 C11 1.274(12) . ?
N1 C13 1.453(12) . ?
N2 C1 1.304(12) . ?
N2 C22 1.458(12) . ?
C1 C11 1.458(15) . ?
C1 C2 1.469(13) . ?
C2 C3 1.367(14) . ?
C2 C12 1.388(13) . ?
C3 C4 1.413(13) . ?
C4 C5 1.376(15) . ?
C5 C6 1.369(14) . ?
C6 C12 1.415(13) . ?
C6 C7 1.449(14) . ?
C7 C8 1.378(15) . ?
C8 C9 1.413(14) . ?
C9 C10 1.369(14) . ?
C10 C12 1.452(13) . ?
C10 C11 1.454(13) . ?
C13 C14 1.373(15) . ?
C13 C20 1.395(14) . ?
C14 C16 1.411(14) . ?
C14 C15 1.511(14) . ?
C16 C17 1.379(15) . ?
C17 C19 1.357(16) . ?
C17 C18 1.506(15) . ?
C19 C20 1.405(15) . ?
C20 C21 1.501(16) . ?
C22 C23 1.374(14) . ?
C22 C29 1.397(13) . ?
C23 C25 1.387(14) . ?
C23 C24 1.508(15) . ?
C25 C26 1.411(15) . ?
C26 C28 1.370(15) . ?
C26 C27 1.491(14) . ?
C28 C29 1.417(14) . ?
C29 C30 1.470(14) . ?
C31 C32 1.216(14) . ?
C32 C33 1.443(14) . ?
C33 C34 1.394(15) . ?
C33 C38 1.416(16) . ?
C34 C35 1.359(17) . ?
C35 C36 1.37(2) . ?
C36 C37 1.40(2) . ?
C37 C38 1.366(16) . ?
C39 C40 1.192(14) . ?
C40 C41 1.457(14) . ?
C41 C42 1.378(16) . ?
C41 C46 1.399(16) . ?
C42 C43 1.389(16) . ?
C43 C44 1.385(19) . ?
C44 C45 1.354(18) . ?
C45 C46 1.392(16) . ?
Cl1 C100 1.753(12) . ?
Cl2 C100 1.747(13) . ?
Cl3 C100 1.763(12) . ?
Cl4 C200 1.741(14) . ?
Cl5 C200 1.739(13) . ?
Cl6 C200 1.730(15) . ?
